data_4306018
loop_
_publ_author_name
'Katarzyna Rudzka'
'Atta M. Arif'
'Lisa M. Berreau'

_publ_section_title
;
A Trinuclear Nickel(II) Enediolate Complex: Synthesis, Characterization,
and O2 Reactivity
;
_journal_name_full 'Inorganic Chemistry'
_journal_page_first 10832
_journal_page_last 10840
_journal_paper_doi 10.1021/ic800947z
_journal_volume 47
_journal_year 2008
_chemical_formula_moiety 'C42 H44 N5 Ni O3, Cl O4, C H4 O'
_chemical_formula_sum 'C43 H48 Cl N5 Ni O8'
_chemical_formula_weight 857.02
_chemical_name_systematic
; 
 ? 
;
_space_group_IT_number 14
_symmetry_cell_setting monoclinic
_symmetry_space_group_name_Hall '-P 2yn'
_symmetry_space_group_name_H-M 'P 1 21/n 1'
_atom_sites_solution_hydrogens geom
_atom_sites_solution_primary direct
_atom_sites_solution_secondary difmap
_audit_creation_method SHELXL-97
_cell_angle_alpha 90.00
_cell_angle_beta 95.9420(11)
_cell_angle_gamma 90.00
_cell_formula_units_Z 4
_cell_length_a 11.6202(3)
_cell_length_b 23.7494(4)
_cell_length_c 15.1919(4)
_cell_measurement_reflns_used 8402
_cell_measurement_temperature 150(1)
_cell_measurement_theta_max 27.485
_cell_measurement_theta_min 1.108
_cell_volume 4170.03(17)
_computing_cell_refinement DENZO-SMN
_computing_data_collection 'Nonius COLLECT'
_computing_data_reduction DENZO-SMN
_computing_molecular_graphics 'WinGX, Ortep3'
_computing_structure_refinement 'SHELXL-97 (Sheldrick, 1997)'
_computing_structure_solution SIR97
_diffrn_ambient_temperature 150(1)
_diffrn_measured_fraction_theta_full 0.992
_diffrn_measured_fraction_theta_max 0.992
_diffrn_measurement_device_type 'Nonius KappaCCD Diffractometer'
_diffrn_measurement_method 'Phi and Omega scan'
_diffrn_radiation_monochromator graphite
_diffrn_radiation_source 'fine-focus sealed tube'
_diffrn_radiation_type MoK\a
_diffrn_radiation_wavelength 0.71073
_diffrn_reflns_av_R_equivalents 0.0605
_diffrn_reflns_av_sigmaI/netI 0.0871
_diffrn_reflns_limit_h_max 15
_diffrn_reflns_limit_h_min -15
_diffrn_reflns_limit_k_max 30
_diffrn_reflns_limit_k_min -27
_diffrn_reflns_limit_l_max 19
_diffrn_reflns_limit_l_min -19
_diffrn_reflns_number 17258
_diffrn_reflns_theta_full 27.48
_diffrn_reflns_theta_max 27.48
_diffrn_reflns_theta_min 1.71
_exptl_absorpt_coefficient_mu 0.588
_exptl_absorpt_correction_T_max 0.8914
_exptl_absorpt_correction_T_min 0.8433
_exptl_absorpt_correction_type multi-scan
_exptl_absorpt_process_details 'DENZO-SMN (Otwinowski & Minor, 1997)'
_exptl_crystal_colour blue
_exptl_crystal_density_diffrn 1.365
_exptl_crystal_density_method 'not measured'
_exptl_crystal_description prism
_exptl_crystal_F_000 1800
_exptl_crystal_size_max 0.30
_exptl_crystal_size_mid 0.25
_exptl_crystal_size_min 0.20
_refine_diff_density_max 1.304
_refine_diff_density_min -1.026
_refine_diff_density_rms 0.088
_refine_ls_extinction_coef 0.0020(5)
_refine_ls_extinction_expression Fc^*^=kFc[1+0.001xFc^2^\l^3^/sin(2\q)]^-1/4^
_refine_ls_extinction_method SHELXL
_refine_ls_goodness_of_fit_ref 1.042
_refine_ls_hydrogen_treatment mixed
_refine_ls_matrix_type full
_refine_ls_number_parameters 685
_refine_ls_number_reflns 9480
_refine_ls_number_restraints 7
_refine_ls_restrained_S_all 1.042
_refine_ls_R_factor_all 0.1310
_refine_ls_R_factor_gt 0.0643
_refine_ls_shift/su_max 0.000
_refine_ls_shift/su_mean 0.000
_refine_ls_structure_factor_coef Fsqd
_refine_ls_weighting_details 'calc w=1/[\s^2^(Fo^2^)+(0.0827P)^2^+4.7928P] where P=(Fo^2^+2Fc^2^)/3'
_refine_ls_weighting_scheme calc
_refine_ls_wR_factor_gt 0.1487
_refine_ls_wR_factor_ref 0.1932
_reflns_number_gt 5518
_reflns_number_total 9480
_reflns_threshold_expression >2sigma(I)
_cod_data_source_file ic800947z_si_002_2.cif
_cod_data_source_block usu153
_cod_depositor_comments
;
The following automatic conversions were performed:
'_symmetry_cell_setting' value 'Monoclinic' changed to 'monoclinic'
according to '/home/saulius/struct/CIF-dictionaries/cif_core.dic'
dictionary named 'cif_core.dic' version 2.4.1 from
2010-06-29.

'_exptl_absorpt_correction_type' value 'Multi-scan' changed
to 'multi-scan' according to
'/home/saulius/struct/CIF-dictionaries/cif_core.dic' dictionary named
'cif_core.dic' version 2.4.1 from 2010-06-29.

Automatic conversion script
Id: cif_fix_enum 1527 2010-12-29 10:47:43Z saulius 
;
_cod_database_code 4306018

loop_
_symmetry_equiv_pos_as_xyz
'x, y, z'
'-x+1/2, y+1/2, -z+1/2'
'-x, -y, -z'
'x-1/2, -y-1/2, z-1/2'

loop_
_atom_site_label
_atom_site_type_symbol
_atom_site_fract_x
_atom_site_fract_y
_atom_site_fract_z
_atom_site_U_iso_or_equiv
_atom_site_adp_type
_atom_site_occupancy
_atom_site_symmetry_multiplicity
_atom_site_calc_flag
_atom_site_refinement_flags
_atom_site_disorder_assembly
_atom_site_disorder_group
Ni1 Ni 0.79395(4) 0.05999(2) 0.13360(3) 0.02952(17) Uani 1 1 d . . .
Cl1 Cl 1.21660(11) 0.23990(6) 0.24038(10) 0.0646(4) Uani 1 1 d . . .
O1 O 0.7785(2) 0.00786(11) 0.24132(18) 0.0344(6) Uani 1 1 d . . .
O2 O 0.9333(2) 0.00141(11) 0.16996(19) 0.0371(7) Uani 1 1 d . . .
O3 O 0.8804(2) 0.11429(12) 0.2233(2) 0.0402(7) Uani 1 1 d D . .
H3D H 0.9429 0.0995 0.2444 0.048 Uiso 1 1 calc RD . .
H3E H 0.865(4) 0.1447(12) 0.196(3) 0.048 Uiso 1 1 d D . .
O4 O 1.2658(4) 0.18895(18) 0.2800(3) 0.0849(13) Uani 1 1 d . A .
O5 O 1.1283(12) 0.2540(4) 0.2942(11) 0.113(6) Uani 0.59(2) 1 d P A 1
O6 O 1.180(2) 0.2314(8) 0.1558(8) 0.168(11) Uani 0.59(2) 1 d P A 1
O7 O 1.3083(12) 0.2768(7) 0.2617(9) 0.112(5) Uani 0.59(2) 1 d P A 1
O5A O 1.0968(10) 0.2329(11) 0.2199(19) 0.151(12) Uani 0.41(2) 1 d P A 2
O6A O 1.2596(13) 0.2470(6) 0.1511(10) 0.072(4) Uani 0.41(2) 1 d P A 2
O7A O 1.242(2) 0.2944(6) 0.2807(9) 0.105(8) Uani 0.41(2) 1 d P A 2
O8 O 1.1092(4) 0.1023(2) 0.3021(5) 0.1164(19) Uani 1 1 d D . .
H8A H 1.1471 0.1323 0.2996 0.140 Uiso 1 1 calc RD . .
N1 N 0.6138(3) 0.10437(14) 0.2643(2) 0.0368(8) Uani 1 1 d D . .
N2 N 0.6586(3) 0.11609(13) 0.1215(2) 0.0279(7) Uani 1 1 d . . .
N3 N 0.8328(3) 0.10164(13) 0.0184(2) 0.0330(7) Uani 1 1 d . . .
N4 N 0.7402(3) -0.00209(13) 0.0361(2) 0.0305(7) Uani 1 1 d . . .
N5 N 0.8531(3) 0.21202(13) 0.1357(2) 0.0348(8) Uani 1 1 d . . .
C1 C 0.5794(5) 0.0237(2) 0.4076(3) 0.0576(13) Uani 1 1 d . . .
H1A H 0.4953 0.0185 0.3983 0.086 Uiso 1 1 calc R . .
H1B H 0.6109 0.0020 0.4594 0.086 Uiso 1 1 calc R . .
H1C H 0.6143 0.0107 0.3553 0.086 Uiso 1 1 calc R . .
C2 C 0.5532(7) 0.1077(3) 0.5042(3) 0.088(2) Uani 1 1 d . . .
H2A H 0.5799 0.0846 0.5558 0.132 Uiso 1 1 calc R . .
H2B H 0.4686 0.1057 0.4937 0.132 Uiso 1 1 calc R . .
H2C H 0.5769 0.1469 0.5154 0.132 Uiso 1 1 calc R . .
C3 C 0.7399(5) 0.0911(2) 0.4403(4) 0.0742(17) Uani 1 1 d . . .
H3A H 0.7610 0.1308 0.4490 0.111 Uiso 1 1 calc R . .
H3B H 0.7755 0.0762 0.3893 0.111 Uiso 1 1 calc R . .
H3C H 0.7675 0.0696 0.4934 0.111 Uiso 1 1 calc R . .
C4 C 0.6064(5) 0.0857(2) 0.4229(3) 0.0516(12) Uani 1 1 d . . .
C5 C 0.5640(5) 0.1220(2) 0.3442(3) 0.0534(13) Uani 1 1 d D . .
C6 C 0.5973(3) 0.13322(16) 0.1879(2) 0.0302(8) Uani 1 1 d . . .
C7 C 0.5204(3) 0.17932(17) 0.1757(3) 0.0351(9) Uani 1 1 d . . .
C8 C 0.5112(4) 0.20635(18) 0.0968(3) 0.0377(10) Uani 1 1 d . . .
C9 C 0.5744(3) 0.19005(17) 0.0289(3) 0.0347(9) Uani 1 1 d . . .
C10 C 0.6465(3) 0.14466(16) 0.0435(3) 0.0308(8) Uani 1 1 d . . .
C11 C 0.7187(3) 0.12152(17) -0.0246(3) 0.0331(9) Uani 1 1 d . . .
C12 C 0.8778(4) 0.05577(18) -0.0340(3) 0.0399(10) Uani 1 1 d . . .
C13 C 0.8105(3) 0.00201(17) -0.0286(3) 0.0357(9) Uani 1 1 d . . .
C14 C 0.8240(4) -0.04155(18) -0.0881(3) 0.0390(10) Uani 1 1 d . . .
C15 C 0.7641(4) -0.09083(19) -0.0806(3) 0.0411(10) Uani 1 1 d . . .
C16 C 0.6896(4) -0.09503(18) -0.0151(3) 0.0383(10) Uani 1 1 d . . .
C17 C 0.6776(3) -0.05014(16) 0.0426(3) 0.0321(9) Uani 1 1 d . . .
C18 C 0.5944(3) -0.05377(16) 0.1099(3) 0.0327(9) Uani 1 1 d . . .
C19 C 0.5247(3) -0.00813(17) 0.1266(3) 0.0334(9) Uani 1 1 d . . .
C20 C 0.4445(4) -0.01350(19) 0.1872(3) 0.0394(10) Uani 1 1 d . . .
C21 C 0.4316(4) -0.0637(2) 0.2307(3) 0.0441(11) Uani 1 1 d . . .
C22 C 0.5000(4) -0.1095(2) 0.2149(3) 0.0474(11) Uani 1 1 d . . .
C23 C 0.5817(4) -0.10490(18) 0.1543(3) 0.0398(10) Uani 1 1 d . . .
C24 C 0.9208(4) 0.14825(17) 0.0257(3) 0.0408(10) Uani 1 1 d . . .
C25 C 0.8755(4) 0.20455(17) 0.0508(3) 0.0395(10) Uani 1 1 d . . .
C26 C 0.8565(5) 0.24668(19) -0.0117(3) 0.0498(12) Uani 1 1 d D . .
C27 C 0.8132(5) 0.2976(2) 0.0127(4) 0.0589(14) Uani 1 1 d . . .
C28 C 0.7888(5) 0.3055(2) 0.0983(3) 0.0508(12) Uani 1 1 d . . .
C29 C 0.8080(3) 0.26141(17) 0.1592(3) 0.0365(9) Uani 1 1 d . . .
C30 C 0.7762(3) 0.26634(17) 0.2508(3) 0.0359(9) Uani 1 1 d . . .
C31 C 0.8416(5) 0.24186(19) 0.3221(3) 0.0479(12) Uani 1 1 d . . .
C32 C 0.8048(6) 0.2472(2) 0.4070(3) 0.0621(16) Uani 1 1 d D . .
C33 C 0.7036(6) 0.2750(2) 0.4197(4) 0.0650(16) Uani 1 1 d . . .
C34 C 0.6402(5) 0.2994(2) 0.3489(4) 0.0606(14) Uani 1 1 d . . .
H34 H 0.5714 0.3193 0.3575 0.073 Uiso 1 1 calc R . .
C35 C 0.6751(4) 0.2953(2) 0.2655(3) 0.0466(11) Uani 1 1 d . . .
C36 C 0.8770(3) -0.01291(17) 0.2338(3) 0.0356(9) Uani 1 1 d . . .
C37 C 0.9286(4) -0.05332(17) 0.3032(3) 0.0423(10) Uani 1 1 d . . .
C38 C 0.8825(5) -0.0578(2) 0.3828(4) 0.0560(13) Uani 1 1 d . . .
C39 C 0.9289(6) -0.0933(3) 0.4475(5) 0.0739(17) Uani 1 1 d . . .
C40 C 1.0201(6) -0.1269(2) 0.4317(4) 0.0745(17) Uani 1 1 d . . .
H40 H 1.0502 -0.1529 0.4757 0.089 Uiso 1 1 calc R . .
C41 C 1.0684(5) -0.1236(2) 0.3542(5) 0.0708(18) Uani 1 1 d . . .
C42 C 1.0226(4) -0.0861(2) 0.2880(4) 0.0542(13) Uani 1 1 d . . .
C43 C 1.1872(7) 0.0567(3) 0.3350(6) 0.108(2) Uani 1 1 d . . .
H43A H 1.2423 0.0708 0.3831 0.162 Uiso 1 1 calc R . .
H43B H 1.2294 0.0428 0.2868 0.162 Uiso 1 1 calc R . .
H43C H 1.1419 0.0259 0.3571 0.162 Uiso 1 1 calc R . .
H1N H 0.661(3) 0.0757(14) 0.269(3) 0.051(14) Uiso 1 1 d D . .
H5A H 0.4763(19) 0.116(2) 0.343(3) 0.070(16) Uiso 1 1 d D . .
H5B H 0.605(5) 0.162(3) 0.363(4) 0.10(2) Uiso 1 1 d . . .
H7 H 0.483(3) 0.1893(14) 0.224(2) 0.021(9) Uiso 1 1 d . . .
H8 H 0.462(4) 0.2362(17) 0.090(3) 0.036(11) Uiso 1 1 d . . .
H9 H 0.568(4) 0.2070(17) -0.025(3) 0.036(11) Uiso 1 1 d . . .
H11A H 0.728(3) 0.1465(15) -0.072(2) 0.019(9) Uiso 1 1 d . . .
H11B H 0.675(3) 0.0893(15) -0.054(2) 0.018(8) Uiso 1 1 d . . .
H12A H 0.954(4) 0.0478(17) -0.007(3) 0.040(12) Uiso 1 1 d . . .
H12B H 0.880(3) 0.0659(16) -0.092(3) 0.029(10) Uiso 1 1 d . . .
H14 H 0.875(4) -0.0366(19) -0.133(3) 0.055(14) Uiso 1 1 d . . .
H15 H 0.767(4) -0.1210(19) -0.121(3) 0.045(12) Uiso 1 1 d . . .
H16 H 0.648(4) -0.1274(19) -0.005(3) 0.046(13) Uiso 1 1 d . . .
H19 H 0.530(4) 0.0279(19) 0.095(3) 0.048(13) Uiso 1 1 d . . .
H20 H 0.403(4) 0.017(2) 0.196(3) 0.056(14) Uiso 1 1 d . . .
H21 H 0.372(4) -0.0668(16) 0.272(3) 0.037(11) Uiso 1 1 d . . .
H22 H 0.495(4) -0.145(2) 0.249(3) 0.064(15) Uiso 1 1 d . . .
H23 H 0.636(4) -0.1372(19) 0.146(3) 0.049(13) Uiso 1 1 d . . .
H24A H 0.984(4) 0.1347(16) 0.073(3) 0.036(11) Uiso 1 1 d . . .
H24B H 0.951(3) 0.1531(16) -0.033(3) 0.037(11) Uiso 1 1 d . . .
H26 H 0.866(4) 0.2381(17) -0.0726(15) 0.041(12) Uiso 1 1 d D . .
H27 H 0.791(4) 0.325(2) -0.030(3) 0.055(14) Uiso 1 1 d . . .
H28 H 0.754(5) 0.341(2) 0.116(3) 0.069(16) Uiso 1 1 d . . .
H31 H 0.914(4) 0.2267(17) 0.313(3) 0.035(12) Uiso 1 1 d . . .
H32 H 0.859(4) 0.229(2) 0.451(3) 0.072(17) Uiso 1 1 d D . .
H33 H 0.678(5) 0.279(2) 0.483(4) 0.092(19) Uiso 1 1 d . . .
H35 H 0.619(4) 0.3105(18) 0.214(3) 0.049(13) Uiso 1 1 d . . .
H38 H 0.823(5) -0.036(2) 0.392(3) 0.058(16) Uiso 1 1 d . . .
H39 H 0.903(6) -0.098(3) 0.502(5) 0.10(2) Uiso 1 1 d . . .
H41 H 1.125(5) -0.143(2) 0.330(4) 0.079(19) Uiso 1 1 d . . .
H42 H 1.057(4) -0.0831(18) 0.235(3) 0.041(13) Uiso 1 1 d . . .

loop_
_atom_site_aniso_label
_atom_site_aniso_U_11
_atom_site_aniso_U_22
_atom_site_aniso_U_33
_atom_site_aniso_U_23
_atom_site_aniso_U_13
_atom_site_aniso_U_12
Ni1 0.0244(3) 0.0326(3) 0.0319(3) -0.0002(2) 0.00426(19) 0.00088(19)
Cl1 0.0448(7) 0.0787(10) 0.0720(10) -0.0193(7) 0.0132(7) 0.0054(6)
O1 0.0282(15) 0.0361(15) 0.0391(16) 0.0020(12) 0.0038(12) 0.0016(11)
O2 0.0270(14) 0.0396(16) 0.0448(17) -0.0002(13) 0.0042(13) 0.0039(11)
O3 0.0350(16) 0.0398(16) 0.0433(18) 0.0033(13) -0.0079(13) 0.0014(13)
O4 0.070(3) 0.088(3) 0.100(3) 0.010(2) 0.027(2) 0.023(2)
O5 0.086(8) 0.119(8) 0.144(12) -0.016(7) 0.056(8) 0.038(6)
O6 0.20(2) 0.223(15) 0.065(7) -0.061(9) -0.050(11) 0.093(17)
O7 0.104(9) 0.096(10) 0.137(9) 0.019(7) 0.017(7) -0.042(7)
O5A 0.027(6) 0.25(2) 0.18(3) 0.04(2) 0.002(9) -0.021(9)
O6A 0.065(8) 0.085(8) 0.069(8) 0.003(6) 0.022(7) 0.020(6)
O7A 0.18(2) 0.066(8) 0.070(8) -0.027(6) 0.000(10) 0.037(10)
O8 0.070(3) 0.099(4) 0.174(5) 0.009(4) -0.020(3) -0.006(3)
N1 0.043(2) 0.037(2) 0.0318(19) 0.0023(15) 0.0105(16) 0.0077(16)
N2 0.0247(16) 0.0309(16) 0.0282(17) -0.0001(13) 0.0031(13) -0.0014(12)
N3 0.0247(16) 0.0398(19) 0.0360(19) -0.0057(14) 0.0105(14) -0.0026(13)
N4 0.0259(16) 0.0293(17) 0.0367(19) -0.0011(13) 0.0051(14) 0.0010(13)
N5 0.0278(18) 0.0363(18) 0.041(2) -0.0037(15) 0.0052(15) -0.0050(14)
C1 0.070(4) 0.063(3) 0.042(3) 0.011(2) 0.017(3) -0.003(3)
C2 0.141(6) 0.092(5) 0.034(3) 0.004(3) 0.021(3) 0.027(4)
C3 0.088(4) 0.068(4) 0.059(4) 0.005(3) -0.024(3) -0.022(3)
C4 0.068(3) 0.058(3) 0.029(2) -0.007(2) 0.006(2) -0.015(2)
C5 0.063(3) 0.062(3) 0.036(3) 0.000(2) 0.013(2) 0.013(3)
C6 0.026(2) 0.037(2) 0.028(2) -0.0004(16) 0.0040(16) -0.0016(15)
C7 0.029(2) 0.044(2) 0.034(2) -0.0067(18) 0.0076(18) 0.0021(17)
C8 0.028(2) 0.038(2) 0.045(3) -0.0038(19) -0.0016(19) 0.0054(18)
C9 0.035(2) 0.037(2) 0.031(2) 0.0043(18) -0.0015(18) 0.0016(17)
C10 0.029(2) 0.034(2) 0.029(2) -0.0010(16) 0.0016(16) -0.0053(16)
C11 0.037(2) 0.034(2) 0.029(2) 0.0027(18) 0.0063(18) -0.0030(17)
C12 0.038(3) 0.042(2) 0.042(3) -0.007(2) 0.017(2) -0.0034(19)
C13 0.029(2) 0.040(2) 0.038(2) -0.0054(18) 0.0024(18) 0.0042(17)
C14 0.029(2) 0.045(2) 0.043(3) -0.0124(19) 0.0069(19) -0.0007(18)
C15 0.037(2) 0.040(2) 0.045(3) -0.014(2) -0.001(2) 0.0037(18)
C16 0.034(2) 0.035(2) 0.046(3) -0.0035(19) 0.0023(19) -0.0018(18)
C17 0.0258(19) 0.035(2) 0.034(2) 0.0006(16) -0.0033(16) -0.0004(15)
C18 0.027(2) 0.036(2) 0.034(2) 0.0028(17) -0.0030(16) -0.0012(16)
C19 0.028(2) 0.036(2) 0.035(2) -0.0039(18) -0.0017(17) -0.0021(16)
C20 0.036(2) 0.041(3) 0.041(3) -0.0064(19) 0.0043(19) -0.0004(19)
C21 0.040(2) 0.061(3) 0.031(2) -0.003(2) 0.002(2) -0.011(2)
C22 0.048(3) 0.053(3) 0.040(3) 0.013(2) 0.000(2) -0.009(2)
C23 0.040(2) 0.036(2) 0.042(3) 0.0064(19) -0.004(2) -0.0008(19)
C24 0.038(2) 0.036(2) 0.051(3) -0.005(2) 0.019(2) -0.0094(18)
C25 0.036(2) 0.037(2) 0.048(3) -0.0033(19) 0.015(2) -0.0077(17)
C26 0.066(3) 0.045(3) 0.041(3) 0.000(2) 0.019(2) -0.009(2)
C27 0.085(4) 0.045(3) 0.048(3) 0.011(2) 0.011(3) 0.001(3)
C28 0.069(3) 0.038(3) 0.046(3) 0.001(2) 0.011(2) 0.002(2)
C29 0.035(2) 0.035(2) 0.040(2) -0.0020(18) 0.0049(18) -0.0019(17)
C30 0.037(2) 0.035(2) 0.035(2) -0.0070(17) -0.0005(18) -0.0064(17)
C31 0.058(3) 0.034(2) 0.050(3) -0.004(2) -0.008(2) -0.006(2)
C32 0.100(5) 0.041(3) 0.040(3) 0.002(2) -0.018(3) -0.019(3)
C33 0.100(5) 0.051(3) 0.047(3) -0.016(3) 0.027(3) -0.022(3)
C34 0.071(4) 0.058(3) 0.054(3) -0.017(3) 0.017(3) -0.006(3)
C35 0.045(3) 0.051(3) 0.045(3) -0.011(2) 0.008(2) 0.002(2)
C36 0.032(2) 0.036(2) 0.038(2) -0.0030(18) -0.0023(18) -0.0035(17)
C37 0.036(2) 0.038(2) 0.050(3) 0.000(2) -0.007(2) 0.0029(18)
C38 0.055(3) 0.057(3) 0.054(3) 0.017(3) 0.001(3) 0.002(3)
C39 0.078(4) 0.072(4) 0.068(4) 0.024(3) -0.007(3) 0.002(3)
C40 0.080(4) 0.063(4) 0.073(4) 0.019(3) -0.025(4) -0.003(3)
C41 0.056(4) 0.055(3) 0.096(5) -0.008(3) -0.020(3) 0.019(3)
C42 0.048(3) 0.049(3) 0.063(4) -0.004(2) -0.011(3) 0.005(2)
C43 0.106(6) 0.121(7) 0.099(6) -0.014(5) 0.016(5) 0.011(5)

loop_
_atom_type_symbol
_atom_type_description
_atom_type_scat_dispersion_real
_atom_type_scat_dispersion_imag
_atom_type_scat_source
C C 0.0033 0.0016 'International Tables Vol C Tables 4.2.6.8 and 6.1.1.4'
H H 0.0000 0.0000 'International Tables Vol C Tables 4.2.6.8 and 6.1.1.4'
N N 0.0061 0.0033 'International Tables Vol C Tables 4.2.6.8 and 6.1.1.4'
O O 0.0106 0.0060 'International Tables Vol C Tables 4.2.6.8 and 6.1.1.4'
Cl Cl 0.1484 0.1585 'International Tables Vol C Tables 4.2.6.8 and 6.1.1.4'
Ni Ni 0.3393 1.1124 'International Tables Vol C Tables 4.2.6.8 and 6.1.1.4'

loop_
_geom_angle_atom_site_label_1
_geom_angle_atom_site_label_2
_geom_angle_atom_site_label_3
_geom_angle
_geom_angle_site_symmetry_1
_geom_angle_site_symmetry_3
_geom_angle_publ_flag
N2 Ni1 O3 88.24(12) . . ?
N2 Ni1 O1 109.23(11) . . ?
O3 Ni1 O1 85.86(11) . . ?
N2 Ni1 N3 81.30(12) . . ?
O3 Ni1 N3 97.14(12) . . ?
O1 Ni1 N3 169.20(11) . . ?
N2 Ni1 N4 102.68(12) . . ?
O3 Ni1 N4 167.90(12) . . ?
O1 Ni1 N4 95.29(11) . . ?
N3 Ni1 N4 79.62(12) . . ?
N2 Ni1 O2 170.31(11) . . ?
O3 Ni1 O2 86.15(11) . . ?
O1 Ni1 O2 62.50(10) . . ?
N3 Ni1 O2 107.23(11) . . ?
N4 Ni1 O2 83.73(11) . . ?
N2 Ni1 C36 140.02(13) . . ?
O3 Ni1 C36 84.09(12) . . ?
O1 Ni1 C36 31.20(12) . . ?
N3 Ni1 C36 138.56(13) . . ?
N4 Ni1 C36 90.66(13) . . ?
O2 Ni1 C36 31.34(12) . . ?
O6 Cl1 O7 118.7(12) . . ?
O6 Cl1 O5A 63.8(11) . . ?
O7 Cl1 O5A 147.5(11) . . ?
O6 Cl1 O5 114.7(9) . . ?
O7 Cl1 O5 107.5(7) . . ?
O5A Cl1 O5 52.8(10) . . ?
O6 Cl1 O4 110.4(7) . . ?
O7 Cl1 O4 99.8(7) . . ?
O5A Cl1 O4 109.5(9) . . ?
O5 Cl1 O4 103.7(5) . . ?
O6 Cl1 O7A 125.2(10) . . ?
O7 Cl1 O7A 39.0(7) . . ?
O5A Cl1 O7A 110.6(12) . . ?
O5 Cl1 O7A 70.8(9) . . ?
O4 Cl1 O7A 121.2(7) . . ?
O6 Cl1 O6A 40.9(10) . . ?
O7 Cl1 O6A 79.7(7) . . ?
O5A Cl1 O6A 103.1(11) . . ?
O5 Cl1 O6A 145.4(7) . . ?
O4 Cl1 O6A 108.5(5) . . ?
O7A Cl1 O6A 102.1(9) . . ?
C36 O1 Ni1 90.5(2) . . ?
C36 O2 Ni1 86.4(2) . . ?
Ni1 O3 H3D 109.5 . . ?
Ni1 O3 H3E 99(3) . . ?
H3D O3 H3E 132.8 . . ?
C43 O8 H8A 109.5 . . ?
C6 N1 C5 122.6(3) . . ?
C6 N1 H1N 120(3) . . ?
C5 N1 H1N 117(3) . . ?
C6 N2 C10 118.9(3) . . ?
C6 N2 Ni1 125.8(2) . . ?
C10 N2 Ni1 114.2(2) . . ?
C12 N3 C11 110.2(3) . . ?
C12 N3 C24 107.8(3) . . ?
C11 N3 C24 111.4(3) . . ?
C12 N3 Ni1 102.8(3) . . ?
C11 N3 Ni1 104.8(2) . . ?
C24 N3 Ni1 119.3(3) . . ?
C13 N4 C17 118.9(3) . . ?
C13 N4 Ni1 107.5(2) . . ?
C17 N4 Ni1 130.4(3) . . ?
C29 N5 C25 119.0(4) . . ?
C4 C1 H1A 109.5 . . ?
C4 C1 H1B 109.5 . . ?
H1A C1 H1B 109.5 . . ?
C4 C1 H1C 109.5 . . ?
H1A C1 H1C 109.5 . . ?
H1B C1 H1C 109.5 . . ?
C4 C2 H2A 109.5 . . ?
C4 C2 H2B 109.5 . . ?
H2A C2 H2B 109.5 . . ?
C4 C2 H2C 109.5 . . ?
H2A C2 H2C 109.5 . . ?
H2B C2 H2C 109.5 . . ?
C4 C3 H3A 109.5 . . ?
C4 C3 H3B 109.5 . . ?
H3A C3 H3B 109.5 . . ?
C4 C3 H3C 109.5 . . ?
H3A C3 H3C 109.5 . . ?
H3B C3 H3C 109.5 . . ?
C5 C4 C1 112.6(4) . . ?
C5 C4 C2 108.6(4) . . ?
C1 C4 C2 111.1(4) . . ?
C5 C4 C3 109.0(4) . . ?
C1 C4 C3 107.0(4) . . ?
C2 C4 C3 108.4(5) . . ?
N1 C5 C4 111.7(4) . . ?
N1 C5 H5A 115(3) . . ?
C4 C5 H5A 100(3) . . ?
N1 C5 H5B 106(3) . . ?
C4 C5 H5B 101(3) . . ?
H5A C5 H5B 122(4) . . ?
N1 C6 N2 116.7(3) . . ?
N1 C6 C7 122.7(4) . . ?
N2 C6 C7 120.6(3) . . ?
C8 C7 C6 118.3(4) . . ?
C8 C7 H7 126(2) . . ?
C6 C7 H7 116(2) . . ?
C7 C8 C9 121.9(4) . . ?
C7 C8 H8 118(3) . . ?
C9 C8 H8 120(3) . . ?
C10 C9 C8 117.6(4) . . ?
C10 C9 H9 119(3) . . ?
C8 C9 H9 123(3) . . ?
N2 C10 C9 122.7(4) . . ?
N2 C10 C11 113.7(3) . . ?
C9 C10 C11 123.5(4) . . ?
N3 C11 C10 110.4(3) . . ?
N3 C11 H11A 111(2) . . ?
C10 C11 H11A 114(2) . . ?
N3 C11 H11B 110(2) . . ?
C10 C11 H11B 107.3(19) . . ?
H11A C11 H11B 103(3) . . ?
N3 C12 C13 112.4(3) . . ?
N3 C12 H12A 106(3) . . ?
C13 C12 H12A 106(3) . . ?
N3 C12 H12B 112(2) . . ?
C13 C12 H12B 110(2) . . ?
H12A C12 H12B 111(4) . . ?
N4 C13 C14 122.5(4) . . ?
N4 C13 C12 117.4(3) . . ?
C14 C13 C12 120.0(4) . . ?
C15 C14 C13 119.2(4) . . ?
C15 C14 H14 121(3) . . ?
C13 C14 H14 119(3) . . ?
C14 C15 C16 118.7(4) . . ?
C14 C15 H15 123(3) . . ?
C16 C15 H15 119(3) . . ?
C15 C16 C17 120.4(4) . . ?
C15 C16 H16 123(3) . . ?
C17 C16 H16 116(3) . . ?
N4 C17 C16 120.3(4) . . ?
N4 C17 C18 119.4(3) . . ?
C16 C17 C18 120.3(4) . . ?
C19 C18 C23 119.6(4) . . ?
C19 C18 C17 121.0(3) . . ?
C23 C18 C17 119.4(4) . . ?
C20 C19 C18 119.7(4) . . ?
C20 C19 H19 119(3) . . ?
C18 C19 H19 121(3) . . ?
C21 C20 C19 120.9(4) . . ?
C21 C20 H20 123(3) . . ?
C19 C20 H20 116(3) . . ?
C20 C21 C22 120.2(4) . . ?
C20 C21 H21 119(2) . . ?
C22 C21 H21 120(2) . . ?
C21 C22 C23 119.8(4) . . ?
C21 C22 H22 121(3) . . ?
C23 C22 H22 120(3) . . ?
C22 C23 C18 119.8(4) . . ?
C22 C23 H23 120(3) . . ?
C18 C23 H23 120(3) . . ?
C25 C24 N3 114.9(3) . . ?
C25 C24 H24A 110(2) . . ?
N3 C24 H24A 105(2) . . ?
C25 C24 H24B 107(2) . . ?
N3 C24 H24B 108(2) . . ?
H24A C24 H24B 112(3) . . ?
N5 C25 C26 121.8(4) . . ?
N5 C25 C24 117.8(4) . . ?
C26 C25 C24 120.4(4) . . ?
C27 C26 C25 119.2(4) . . ?
C27 C26 H26 122(3) . . ?
C25 C26 H26 119(3) . . ?
C28 C27 C26 119.5(5) . . ?
C28 C27 H27 120(3) . . ?
C26 C27 H27 120(3) . . ?
C27 C28 C29 119.3(5) . . ?
C27 C28 H28 121(3) . . ?
C29 C28 H28 120(3) . . ?
N5 C29 C28 121.1(4) . . ?
N5 C29 C30 117.4(4) . . ?
C28 C29 C30 121.6(4) . . ?
C31 C30 C35 119.0(4) . . ?
C31 C30 C29 122.1(4) . . ?
C35 C30 C29 118.9(4) . . ?
C30 C31 C32 119.0(5) . . ?
C30 C31 H31 118(3) . . ?
C32 C31 H31 122(3) . . ?
C33 C32 C31 121.1(5) . . ?
C33 C32 H32 128(3) . . ?
C31 C32 H32 111(3) . . ?
C34 C33 C32 119.3(5) . . ?
C34 C33 H33 121(3) . . ?
C32 C33 H33 120(3) . . ?
C33 C34 C35 120.6(5) . . ?
C33 C34 H34 119.7 . . ?
C35 C34 H34 119.7 . . ?
C34 C35 C30 121.0(5) . . ?
C34 C35 H35 117(2) . . ?
C30 C35 H35 122(2) . . ?
O1 C36 O2 120.5(4) . . ?
O1 C36 C37 119.0(4) . . ?
O2 C36 C37 120.4(4) . . ?
O1 C36 Ni1 58.3(2) . . ?
O2 C36 Ni1 62.3(2) . . ?
C37 C36 Ni1 174.0(3) . . ?
C38 C37 C42 119.4(5) . . ?
C38 C37 C36 120.1(4) . . ?
C42 C37 C36 120.5(4) . . ?
C39 C38 C37 121.4(6) . . ?
C39 C38 H38 120(3) . . ?
C37 C38 H38 118(3) . . ?
C38 C39 C40 119.3(7) . . ?
C38 C39 H39 126(4) . . ?
C40 C39 H39 114(4) . . ?
C41 C40 C39 121.1(6) . . ?
C41 C40 H40 119.4 . . ?
C39 C40 H40 119.4 . . ?
C40 C41 C42 119.7(6) . . ?
C40 C41 H41 134(4) . . ?
C42 C41 H41 106(4) . . ?
C37 C42 C41 119.0(6) . . ?
C37 C42 H42 121(3) . . ?
C41 C42 H42 120(3) . . ?
O8 C43 H43A 109.5 . . ?
O8 C43 H43B 109.5 . . ?
H43A C43 H43B 109.5 . . ?
O8 C43 H43C 109.5 . . ?
H43A C43 H43C 109.5 . . ?
H43B C43 H43C 109.5 . . ?

loop_
_geom_bond_atom_site_label_1
_geom_bond_atom_site_label_2
_geom_bond_distance
_geom_bond_site_symmetry_2
_geom_bond_publ_flag
Ni1 N2 2.055(3) . ?
Ni1 O3 2.061(3) . ?
Ni1 O1 2.075(3) . ?
Ni1 N3 2.099(3) . ?
Ni1 N4 2.137(3) . ?
Ni1 O2 2.163(3) . ?
Ni1 C36 2.438(4) . ?
Cl1 O6 1.326(10) . ?
Cl1 O7 1.391(10) . ?
Cl1 O5A 1.405(12) . ?
Cl1 O5 1.417(8) . ?
Cl1 O4 1.443(4) . ?
Cl1 O7A 1.449(13) . ?
Cl1 O6A 1.502(13) . ?
O1 C36 1.263(5) . ?
O2 C36 1.271(5) . ?
O3 H3D 0.8400 . ?
O3 H3E 0.839(19) . ?
O8 C43 1.466(8) . ?
O8 H8A 0.8400 . ?
N1 C6 1.344(5) . ?
N1 C5 1.459(6) . ?
N1 H1N 0.870(19) . ?
N2 C6 1.356(5) . ?
N2 C10 1.360(5) . ?
N3 C12 1.477(5) . ?
N3 C11 1.492(5) . ?
N3 C24 1.503(5) . ?
N4 C13 1.345(5) . ?
N4 C17 1.362(5) . ?
N5 C29 1.348(5) . ?
N5 C25 1.352(5) . ?
C1 C4 1.518(7) . ?
C1 H1A 0.9800 . ?
C1 H1B 0.9800 . ?
C1 H1C 0.9800 . ?
C2 C4 1.530(7) . ?
C2 H2A 0.9800 . ?
C2 H2B 0.9800 . ?
C2 H2C 0.9800 . ?
C3 C4 1.552(8) . ?
C3 H3A 0.9800 . ?
C3 H3B 0.9800 . ?
C3 H3C 0.9800 . ?
C4 C5 1.514(7) . ?
C5 H5A 1.027(19) . ?
C5 H5B 1.09(6) . ?
C6 C7 1.413(5) . ?
C7 C8 1.354(6) . ?
C7 H7 0.93(4) . ?
C8 C9 1.381(6) . ?
C8 H8 0.91(4) . ?
C9 C10 1.369(5) . ?
C9 H9 0.91(4) . ?
C10 C11 1.502(5) . ?
C11 H11A 0.94(4) . ?
C11 H11B 1.00(4) . ?
C12 C13 1.504(6) . ?
C12 H12A 0.95(4) . ?
C12 H12B 0.92(4) . ?
C13 C14 1.393(6) . ?
C14 C15 1.373(6) . ?
C14 H14 0.96(5) . ?
C15 C16 1.387(6) . ?
C15 H15 0.95(4) . ?
C16 C17 1.396(6) . ?
C16 H16 0.93(4) . ?
C17 C18 1.481(5) . ?
C18 C19 1.392(5) . ?
C18 C23 1.405(5) . ?
C19 C20 1.382(6) . ?
C19 H19 0.99(4) . ?
C20 C21 1.380(6) . ?
C20 H20 0.89(5) . ?
C21 C22 1.381(7) . ?
C21 H21 0.99(4) . ?
C22 C23 1.393(6) . ?
C22 H22 1.00(5) . ?
C23 H23 1.01(4) . ?
C24 C25 1.501(6) . ?
C24 H24A 1.03(4) . ?
C24 H24B 1.00(4) . ?
C25 C26 1.382(6) . ?
C26 C27 1.375(7) . ?
C26 H26 0.966(19) . ?
C27 C28 1.372(7) . ?
C27 H27 0.94(5) . ?
C28 C29 1.399(6) . ?
C28 H28 0.99(5) . ?
C29 C30 1.482(6) . ?
C30 C31 1.385(6) . ?
C30 C35 1.399(6) . ?
C31 C32 1.406(8) . ?
C31 H31 0.94(4) . ?
C32 C33 1.379(8) . ?
C32 H32 0.97(2) . ?
C33 C34 1.368(8) . ?
C33 H33 1.04(6) . ?
C34 C35 1.374(7) . ?
C34 H34 0.9500 . ?
C35 H35 1.03(5) . ?
C36 C37 1.503(6) . ?
C37 C38 1.377(7) . ?
C37 C42 1.379(7) . ?
C38 C39 1.364(8) . ?
C38 H38 0.88(5) . ?
C39 C40 1.367(9) . ?
C39 H39 0.92(7) . ?
C40 C41 1.358(9) . ?
C40 H40 0.9500 . ?
C41 C42 1.408(8) . ?
C41 H41 0.91(6) . ?
C42 H42 0.93(4) . ?
C43 H43A 0.9800 . ?
C43 H43B 0.9800 . ?
C43 H43C 0.9800 . ?

loop_
_geom_hbond_atom_site_label_D
_geom_hbond_atom_site_label_H
_geom_hbond_atom_site_label_A
_geom_hbond_distance_DH
_geom_hbond_distance_HA
_geom_hbond_distance_DA
_geom_hbond_angle_DHA
_geom_hbond_site_symmetry_A
O3 H3D O8 0.84 2.04 2.815(6) 153.3 .
O3 H3E N5 0.839(19) 1.84(2) 2.678(4) 172(5) .
O8 H8A O4 0.84 1.97 2.790(7) 164.5 .
N1 H1N O1 0.870(19) 2.18(2) 3.029(4) 164(4) .

loop_
_geom_torsion_atom_site_label_1
_geom_torsion_atom_site_label_2
_geom_torsion_atom_site_label_3
_geom_torsion_atom_site_label_4
_geom_torsion
_geom_torsion_site_symmetry_1
_geom_torsion_site_symmetry_2
_geom_torsion_site_symmetry_3
_geom_torsion_site_symmetry_4
_geom_torsion_publ_flag
N2 Ni1 O1 C36 -172.1(2) . . . . ?
O3 Ni1 O1 C36 -85.4(2) . . . . ?
N3 Ni1 O1 C36 21.1(7) . . . . ?
N4 Ni1 O1 C36 82.5(2) . . . . ?
O2 Ni1 O1 C36 2.4(2) . . . . ?
N2 Ni1 O2 C36 30.2(7) . . . . ?
O3 Ni1 O2 C36 85.0(2) . . . . ?
O1 Ni1 O2 C36 -2.4(2) . . . . ?
N3 Ni1 O2 C36 -178.8(2) . . . . ?
N4 Ni1 O2 C36 -101.7(2) . . . . ?
O3 Ni1 N2 C6 -60.2(3) . . . . ?
O1 Ni1 N2 C6 24.8(3) . . . . ?
N3 Ni1 N2 C6 -157.7(3) . . . . ?
N4 Ni1 N2 C6 125.1(3) . . . . ?
O2 Ni1 N2 C6 -5.6(8) . . . . ?
C36 Ni1 N2 C6 18.5(4) . . . . ?
O3 Ni1 N2 C10 107.6(3) . . . . ?
O1 Ni1 N2 C10 -167.4(2) . . . . ?
N3 Ni1 N2 C10 10.1(3) . . . . ?
N4 Ni1 N2 C10 -67.1(3) . . . . ?
O2 Ni1 N2 C10 162.2(6) . . . . ?
C36 Ni1 N2 C10 -173.7(2) . . . . ?
N2 Ni1 N3 C12 -143.4(3) . . . . ?
O3 Ni1 N3 C12 129.5(3) . . . . ?
O1 Ni1 N3 C12 23.9(7) . . . . ?
N4 Ni1 N3 C12 -38.7(3) . . . . ?
O2 Ni1 N3 C12 41.3(3) . . . . ?
C36 Ni1 N3 C12 40.3(3) . . . . ?
N2 Ni1 N3 C11 -28.2(2) . . . . ?
O3 Ni1 N3 C11 -115.3(2) . . . . ?
O1 Ni1 N3 C11 139.2(6) . . . . ?
N4 Ni1 N3 C11 76.5(2) . . . . ?
O2 Ni1 N3 C11 156.6(2) . . . . ?
C36 Ni1 N3 C11 155.6(2) . . . . ?
N2 Ni1 N3 C24 97.4(3) . . . . ?
O3 Ni1 N3 C24 10.3(3) . . . . ?
O1 Ni1 N3 C24 -95.2(7) . . . . ?
N4 Ni1 N3 C24 -157.9(3) . . . . ?
O2 Ni1 N3 C24 -77.8(3) . . . . ?
C36 Ni1 N3 C24 -78.8(3) . . . . ?
N2 Ni1 N4 C13 111.4(2) . . . . ?
O3 Ni1 N4 C13 -42.6(7) . . . . ?
O1 Ni1 N4 C13 -137.5(2) . . . . ?
N3 Ni1 N4 C13 32.9(2) . . . . ?
O2 Ni1 N4 C13 -76.0(2) . . . . ?
C36 Ni1 N4 C13 -106.6(3) . . . . ?
N2 Ni1 N4 C17 -89.9(3) . . . . ?
O3 Ni1 N4 C17 116.2(6) . . . . ?
O1 Ni1 N4 C17 21.2(3) . . . . ?
N3 Ni1 N4 C17 -168.4(3) . . . . ?
O2 Ni1 N4 C17 82.7(3) . . . . ?
C36 Ni1 N4 C17 52.1(3) . . . . ?
C6 N1 C5 C4 -173.9(4) . . . . ?
C1 C4 C5 N1 -58.1(6) . . . . ?
C2 C4 C5 N1 178.5(5) . . . . ?
C3 C4 C5 N1 60.5(6) . . . . ?
C5 N1 C6 N2 172.8(4) . . . . ?
C5 N1 C6 C7 -7.0(6) . . . . ?
C10 N2 C6 N1 -178.7(3) . . . . ?
Ni1 N2 C6 N1 -11.4(5) . . . . ?
C10 N2 C6 C7 1.1(5) . . . . ?
Ni1 N2 C6 C7 168.4(3) . . . . ?
N1 C6 C7 C8 178.8(4) . . . . ?
N2 C6 C7 C8 -1.1(6) . . . . ?
C6 C7 C8 C9 0.0(6) . . . . ?
C7 C8 C9 C10 0.9(6) . . . . ?
C6 N2 C10 C9 -0.2(5) . . . . ?
Ni1 N2 C10 C9 -168.9(3) . . . . ?
C6 N2 C10 C11 -179.9(3) . . . . ?
Ni1 N2 C10 C11 11.4(4) . . . . ?
C8 C9 C10 N2 -0.8(6) . . . . ?
C8 C9 C10 C11 178.8(4) . . . . ?
C12 N3 C11 C10 151.8(3) . . . . ?
C24 N3 C11 C10 -88.5(4) . . . . ?
Ni1 N3 C11 C10 41.9(3) . . . . ?
N2 C10 C11 N3 -36.8(4) . . . . ?
C9 C10 C11 N3 143.5(4) . . . . ?
C11 N3 C12 C13 -71.0(5) . . . . ?
C24 N3 C12 C13 167.1(4) . . . . ?
Ni1 N3 C12 C13 40.3(4) . . . . ?
C17 N4 C13 C14 -1.5(6) . . . . ?
Ni1 N4 C13 C14 160.1(3) . . . . ?
C17 N4 C13 C12 179.7(4) . . . . ?
Ni1 N4 C13 C12 -18.7(4) . . . . ?
N3 C12 C13 N4 -15.1(6) . . . . ?
N3 C12 C13 C14 166.1(4) . . . . ?
N4 C13 C14 C15 -0.4(6) . . . . ?
C12 C13 C14 C15 178.3(4) . . . . ?
C13 C14 C15 C16 1.6(6) . . . . ?
C14 C15 C16 C17 -0.9(6) . . . . ?
C13 N4 C17 C16 2.2(5) . . . . ?
Ni1 N4 C17 C16 -154.5(3) . . . . ?
C13 N4 C17 C18 -176.2(3) . . . . ?
Ni1 N4 C17 C18 27.1(5) . . . . ?
C15 C16 C17 N4 -1.1(6) . . . . ?
C15 C16 C17 C18 177.3(4) . . . . ?
N4 C17 C18 C19 40.8(5) . . . . ?
C16 C17 C18 C19 -137.7(4) . . . . ?
N4 C17 C18 C23 -142.5(4) . . . . ?
C16 C17 C18 C23 39.1(5) . . . . ?
C23 C18 C19 C20 0.6(6) . . . . ?
C17 C18 C19 C20 177.3(4) . . . . ?
C18 C19 C20 C21 -0.8(6) . . . . ?
C19 C20 C21 C22 0.7(7) . . . . ?
C20 C21 C22 C23 -0.5(7) . . . . ?
C21 C22 C23 C18 0.3(7) . . . . ?
C19 C18 C23 C22 -0.3(6) . . . . ?
C17 C18 C23 C22 -177.2(4) . . . . ?
C12 N3 C24 C25 161.4(4) . . . . ?
C11 N3 C24 C25 40.3(5) . . . . ?
Ni1 N3 C24 C25 -82.1(4) . . . . ?
C29 N5 C25 C26 1.9(6) . . . . ?
C29 N5 C25 C24 -177.3(4) . . . . ?
N3 C24 C25 N5 73.6(5) . . . . ?
N3 C24 C25 C26 -105.6(5) . . . . ?
N5 C25 C26 C27 -0.3(7) . . . . ?
C24 C25 C26 C27 178.9(5) . . . . ?
C25 C26 C27 C28 -0.5(8) . . . . ?
C26 C27 C28 C29 -0.3(8) . . . . ?
C25 N5 C29 C28 -2.7(6) . . . . ?
C25 N5 C29 C30 175.3(3) . . . . ?
C27 C28 C29 N5 2.0(7) . . . . ?
C27 C28 C29 C30 -176.0(5) . . . . ?
N5 C29 C30 C31 37.2(6) . . . . ?
C28 C29 C30 C31 -144.8(5) . . . . ?
N5 C29 C30 C35 -141.0(4) . . . . ?
C28 C29 C30 C35 37.0(6) . . . . ?
C35 C30 C31 C32 -0.4(6) . . . . ?
C29 C30 C31 C32 -178.6(4) . . . . ?
C30 C31 C32 C33 1.7(7) . . . . ?
C31 C32 C33 C34 -2.2(8) . . . . ?
C32 C33 C34 C35 1.4(8) . . . . ?
C33 C34 C35 C30 -0.1(8) . . . . ?
C31 C30 C35 C34 -0.4(7) . . . . ?
C29 C30 C35 C34 177.8(4) . . . . ?
Ni1 O1 C36 O2 -4.2(4) . . . . ?
Ni1 O1 C36 C37 173.7(3) . . . . ?
Ni1 O2 C36 O1 4.0(4) . . . . ?
Ni1 O2 C36 C37 -173.9(3) . . . . ?
N2 Ni1 C36 O1 11.6(3) . . . . ?
O3 Ni1 C36 O1 91.8(2) . . . . ?
N3 Ni1 C36 O1 -174.1(2) . . . . ?
N4 Ni1 C36 O1 -99.2(2) . . . . ?
O2 Ni1 C36 O1 -175.9(4) . . . . ?
N2 Ni1 C36 O2 -172.4(2) . . . . ?
O3 Ni1 C36 O2 -92.3(2) . . . . ?
O1 Ni1 C36 O2 175.9(4) . . . . ?
N3 Ni1 C36 O2 1.8(3) . . . . ?
N4 Ni1 C36 O2 76.8(2) . . . . ?
N2 Ni1 C36 C37 -54(3) . . . . ?
O3 Ni1 C36 C37 26(3) . . . . ?
O1 Ni1 C36 C37 -66(3) . . . . ?
N3 Ni1 C36 C37 120(3) . . . . ?
N4 Ni1 C36 C37 -165(3) . . . . ?
O2 Ni1 C36 C37 119(3) . . . . ?
O1 C36 C37 C38 -14.5(6) . . . . ?
O2 C36 C37 C38 163.4(4) . . . . ?
Ni1 C36 C37 C38 48(3) . . . . ?
O1 C36 C37 C42 165.7(4) . . . . ?
O2 C36 C37 C42 -16.4(6) . . . . ?
Ni1 C36 C37 C42 -132(3) . . . . ?
C42 C37 C38 C39 1.1(8) . . . . ?
C36 C37 C38 C39 -178.7(5) . . . . ?
C37 C38 C39 C40 -2.8(9) . . . . ?
C38 C39 C40 C41 3.0(10) . . . . ?
C39 C40 C41 C42 -1.5(9) . . . . ?
C38 C37 C42 C41 0.5(7) . . . . ?
C36 C37 C42 C41 -179.7(4) . . . . ?
C40 C41 C42 C37 -0.3(8) . . . . ?
